data_4061096
loop_
_publ_author_name
'Neve, Francesco'
'La Deda, Massimo'
'Crispini, Alessandra'
'Bellusci, Anna'
'Puntoriero, Fausto'
'Campagna, Sebastiano'

_publ_section_title
;
 Cationic Cyclometalated Iridium Luminophores: Photophysical, Redox,
 and Structural Characterization
;
_journal_coden_ASTM ORGND7
_journal_issue 24
_journal_name_full Organometallics
_journal_page_first 5856
_journal_page_last 5863
_journal_paper_doi 10.1021/om049493x
_journal_volume 23
_journal_year 2004
_chemical_formula_moiety 'C50 H60 F6 Ir N4 P'
_chemical_formula_sum 'C50 H60 F6 Ir N4 P'
_chemical_formula_weight 1054.19
_space_group_IT_number 15
_symmetry_cell_setting monoclinic
_symmetry_space_group_name_Hall '-C 2yc'
_symmetry_space_group_name_H-M 'C 1 2/c 1'
_cell_angle_alpha 90.00
_cell_angle_beta 125.52(1)
_cell_angle_gamma 90.00
_cell_formula_units_Z 4
_cell_length_a 14.431(2)
_cell_length_b 32.146(6)
_cell_length_c 12.421(2)
_cell_measurement_temperature 100(2)
_cell_volume 4690.1(13)
_diffrn_ambient_temperature 100(2)
_exptl_crystal_density_diffrn 1.493
_cod_original_sg_symbol_H-M 'C 2/c'
_cod_database_code 4061096

loop_
_symmetry_equiv_pos_as_xyz
'x, y, z'
'-x, y, -z+1/2'
'x+1/2, y+1/2, z'
'-x+1/2, y+1/2, -z+1/2'
'-x, -y, -z'
'x, -y, z-1/2'
'-x+1/2, -y+1/2, -z'
'x+1/2, -y+1/2, z-1/2'

loop_
_atom_site_label
_atom_site_type_symbol
_atom_site_fract_x
_atom_site_fract_y
_atom_site_fract_z
_atom_site_U_iso_or_equiv
_atom_site_adp_type
_atom_site_occupancy
_atom_site_symmetry_multiplicity
_atom_site_calc_flag
_atom_site_refinement_flags
_atom_site_disorder_assembly
_atom_site_disorder_group
Ir1 Ir 0.5000 0.343445(15) 0.7500 0.02146(16) Uani 1 2 d S . .
P1 P 0.5000 0.40297(9) 0.2500 0.0274(7) Uani 1 2 d S . .
N1 N 0.4296(5) 0.39606(18) 0.7862(6) 0.0182(14) Uani 1 1 d . . .
N2 N 0.3544(5) 0.3394(2) 0.5603(5) 0.0212(14) Uani 1 1 d . . .
C1 C 0.4129(7) 0.3009(2) 0.7773(8) 0.0230(18) Uani 1 1 d . . .
C2 C 0.4433(7) 0.2817(2) 0.8967(8) 0.0283(19) Uani 1 1 d . . .
H2A H 0.5168 0.2851 0.9726 0.034 Uiso 1 1 calc R . .
C3 C 0.3662(7) 0.2577(2) 0.9037(8) 0.030(2) Uani 1 1 d . . .
H3A H 0.3891 0.2450 0.9827 0.036 Uiso 1 1 calc R . .
C4 C 0.2558(7) 0.2531(2) 0.7927(8) 0.030(2) Uani 1 1 d . . .
H4A H 0.2044 0.2374 0.7979 0.036 Uiso 1 1 calc R . .
C5 C 0.2207(7) 0.2715(2) 0.6746(8) 0.0283(19) Uani 1 1 d . . .
H5A H 0.1459 0.2686 0.6008 0.034 Uiso 1 1 calc R . .
C6 C 0.2990(6) 0.2947(2) 0.6666(7) 0.0232(18) Uani 1 1 d . . .
C7 C 0.2702(6) 0.3144(2) 0.5441(7) 0.0203(17) Uani 1 1 d . . .
C8 C 0.1697(7) 0.3088(2) 0.4168(8) 0.028(2) Uani 1 1 d . . .
H8A H 0.1120 0.2921 0.4054 0.034 Uiso 1 1 calc R . .
C9 C 0.1553(7) 0.3278(2) 0.3078(8) 0.030(2) Uani 1 1 d . . .
H9A H 0.0885 0.3240 0.2237 0.036 Uiso 1 1 calc R . .
C10 C 0.2428(6) 0.3526(2) 0.3268(7) 0.027(2) Uani 1 1 d . . .
H10A H 0.2355 0.3654 0.2551 0.033 Uiso 1 1 calc R . .
C11 C 0.3397(6) 0.3578(2) 0.4520(7) 0.0236(18) Uani 1 1 d . . .
H11A H 0.3976 0.3746 0.4638 0.028 Uiso 1 1 calc R . .
C12 C 0.3584(6) 0.3944(2) 0.8243(7) 0.0225(18) Uani 1 1 d . . .
H12A H 0.3376 0.3684 0.8368 0.027 Uiso 1 1 calc R . .
C13 C 0.3162(6) 0.4290(2) 0.8450(7) 0.0209(18) Uani 1 1 d . . .
H13A H 0.2672 0.4261 0.8702 0.025 Uiso 1 1 calc R . .
C14 C 0.3457(6) 0.4688(2) 0.8289(7) 0.0211(17) Uani 1 1 d . . .
C15 C 0.4193(6) 0.4704(2) 0.7901(7) 0.0199(17) Uani 1 1 d . . .
H15A H 0.4410 0.4961 0.7772 0.024 Uiso 1 1 calc R . .
C16 C 0.4603(6) 0.4346(2) 0.7705(7) 0.0206(17) Uani 1 1 d . . .
C17 C 0.3032(7) 0.5079(2) 0.8505(7) 0.0272(19) Uani 1 1 d . . .
H17A H 0.2651 0.5241 0.7696 0.033 Uiso 1 1 calc R . .
H17B H 0.3686 0.5239 0.9185 0.033 Uiso 1 1 calc R . .
C18 C 0.2219(6) 0.5033(2) 0.8906(7) 0.0245(18) Uani 1 1 d . . .
H18A H 0.1548 0.4881 0.8221 0.029 Uiso 1 1 calc R . .
H18B H 0.2587 0.4871 0.9714 0.029 Uiso 1 1 calc R . .
C19 C 0.1856(6) 0.5446(2) 0.9123(7) 0.0259(19) Uani 1 1 d . . .
H19A H 0.1484 0.5605 0.8311 0.031 Uiso 1 1 calc R . .
H19B H 0.2530 0.5598 0.9798 0.031 Uiso 1 1 calc R . .
C20 C 0.1053(6) 0.5413(2) 0.9542(7) 0.0241(18) Uani 1 1 d . . .
H20A H 0.0375 0.5263 0.8867 0.029 Uiso 1 1 calc R . .
H20B H 0.1422 0.5254 1.0356 0.029 Uiso 1 1 calc R . .
C21 C 0.0707(6) 0.5833(2) 0.9754(7) 0.0240(18) Uani 1 1 d . . .
H21A H 0.0350 0.5992 0.8942 0.029 Uiso 1 1 calc R . .
H21B H 0.1389 0.5981 1.0431 0.029 Uiso 1 1 calc R . .
C22 C -0.0106(7) 0.5817(2) 1.0162(8) 0.0272(19) Uani 1 1 d . . .
H22A H -0.0804 0.5681 0.9465 0.033 Uiso 1 1 calc R . .
H22B H 0.0234 0.5647 1.0951 0.033 Uiso 1 1 calc R . .
C23 C -0.0402(6) 0.6239(2) 1.0435(7) 0.0242(18) Uani 1 1 d . . .
H23A H -0.0671 0.6419 0.9681 0.029 Uiso 1 1 calc R . .
H23B H 0.0283 0.6363 1.1194 0.029 Uiso 1 1 calc R . .
C24 C -0.1306(6) 0.6220(2) 1.0704(8) 0.0269(19) Uani 1 1 d . . .
H24A H -0.1961 0.6068 0.9992 0.032 Uiso 1 1 calc R . .
H24B H -0.1004 0.6066 1.1517 0.032 Uiso 1 1 calc R . .
C25 C -0.1690(7) 0.6642(2) 1.0825(8) 0.034(2) Uani 1 1 d . . .
H25A H -0.2256 0.6609 1.0995 0.051 Uiso 1 1 calc R . .
H25B H -0.2009 0.6793 1.0016 0.051 Uiso 1 1 calc R . .
H25C H -0.1050 0.6792 1.1541 0.051 Uiso 1 1 calc R . .
F1 F 0.4269(5) 0.43831(17) 0.1442(5) 0.078(2) Uani 1 1 d . . .
F2 F 0.4293(6) 0.36930(19) 0.1380(6) 0.098(2) Uani 1 1 d . . .
F3 F 0.4133(8) 0.4032(3) 0.2830(10) 0.158(4) Uani 1 1 d . . .

loop_
_atom_site_aniso_label
_atom_site_aniso_U_11
_atom_site_aniso_U_22
_atom_site_aniso_U_33
_atom_site_aniso_U_23
_atom_site_aniso_U_13
_atom_site_aniso_U_12
Ir1 0.0177(2) 0.0224(3) 0.0204(3) 0.000 0.0088(2) 0.000
P1 0.0220(17) 0.0275(18) 0.0265(18) 0.000 0.0104(16) 0.000
N1 0.014(3) 0.020(4) 0.015(3) 0.000(3) 0.005(3) -0.001(3)
N2 0.018(3) 0.021(4) 0.023(3) -0.003(3) 0.011(3) 0.004(3)
C1 0.026(5) 0.013(4) 0.034(5) -0.002(4) 0.020(5) 0.004(4)
C2 0.026(5) 0.025(5) 0.026(5) 0.002(4) 0.011(4) -0.002(4)
C3 0.036(5) 0.022(5) 0.035(5) 0.004(4) 0.022(5) 0.000(4)
C4 0.033(5) 0.023(5) 0.040(6) -0.003(4) 0.025(5) -0.007(4)
C5 0.021(5) 0.027(5) 0.035(5) -0.003(4) 0.015(4) 0.001(4)
C6 0.026(5) 0.017(4) 0.026(5) -0.002(4) 0.015(4) -0.001(4)
C7 0.016(4) 0.015(4) 0.026(5) -0.008(4) 0.010(4) 0.000(3)
C8 0.017(5) 0.030(5) 0.036(5) -0.011(4) 0.015(5) -0.005(4)
C9 0.018(5) 0.041(5) 0.022(5) -0.008(4) 0.006(4) -0.001(4)
C10 0.024(5) 0.034(6) 0.022(5) -0.001(4) 0.012(4) 0.002(4)
C11 0.019(4) 0.028(5) 0.024(5) -0.004(3) 0.012(4) -0.003(3)
C12 0.018(4) 0.026(5) 0.023(4) 0.000(4) 0.012(4) -0.004(4)
C13 0.021(5) 0.025(5) 0.017(4) 0.003(3) 0.011(4) 0.005(4)
C14 0.019(4) 0.022(4) 0.015(4) 0.003(3) 0.006(4) 0.003(4)
C15 0.021(4) 0.015(4) 0.023(4) 0.001(3) 0.013(4) -0.002(4)
C16 0.017(4) 0.026(5) 0.017(4) -0.001(3) 0.008(4) -0.001(4)
C17 0.026(5) 0.032(5) 0.025(5) 0.002(4) 0.016(4) 0.001(4)
C18 0.018(4) 0.026(5) 0.023(5) 0.001(4) 0.008(4) -0.002(4)
C19 0.020(4) 0.029(5) 0.024(5) -0.002(4) 0.010(4) 0.000(4)
C20 0.021(4) 0.025(5) 0.023(4) -0.003(4) 0.011(4) -0.001(4)
C21 0.021(4) 0.028(5) 0.019(4) 0.000(4) 0.010(4) -0.001(4)
C22 0.026(5) 0.030(5) 0.026(5) -0.001(4) 0.016(4) -0.004(4)
C23 0.025(4) 0.028(5) 0.022(4) 0.001(4) 0.014(4) 0.000(4)
C24 0.025(5) 0.027(5) 0.031(5) -0.001(4) 0.017(4) -0.002(4)
C25 0.034(5) 0.037(6) 0.040(5) 0.001(4) 0.026(5) 0.000(4)
F1 0.092(5) 0.040(4) 0.031(3) 0.001(3) -0.004(4) 0.008(3)
F2 0.095(5) 0.040(4) 0.074(5) -0.016(3) 0.000(4) 0.003(4)
F3 0.121(8) 0.245(12) 0.181(9) 0.047(8) 0.131(8) -0.003(7)

loop_
_geom_bond_atom_site_label_1
_geom_bond_atom_site_label_2
_geom_bond_distance
_geom_bond_site_symmetry_2
_geom_bond_publ_flag
Ir1 C1 2.015(7) 2_656 ?
Ir1 C1 2.015(7) . ?
Ir1 N2 2.057(6) 2_656 ?
Ir1 N2 2.057(6) . ?
Ir1 N1 2.151(6) . ?
Ir1 N1 2.151(6) 2_656 ?
P1 F3 1.527(6) 2_655 ?
P1 F3 1.527(6) . ?
P1 F2 1.581(6) 2_655 ?
P1 F2 1.581(6) . ?
P1 F1 1.587(6) . ?
P1 F1 1.587(6) 2_655 ?
N1 C12 1.358(8) . ?
N1 C16 1.366(9) . ?
N2 C11 1.370(9) . ?
N2 C7 1.371(9) . ?
C1 C6 1.416(10) . ?
C1 C2 1.421(10) . ?
C2 C3 1.395(10) . ?
C3 C4 1.382(11) . ?
C4 C5 1.376(10) . ?
C5 C6 1.405(10) . ?
C6 C7 1.468(10) . ?
C7 C8 1.405(10) . ?
C8 C9 1.385(10) . ?
C9 C10 1.393(10) . ?
C10 C11 1.369(10) . ?
C12 C13 1.361(10) . ?
C13 C14 1.401(10) . ?
C14 C15 1.399(9) . ?
C14 C17 1.489(10) . ?
C15 C16 1.379(9) . ?
C16 C16 1.501(13) 2_656 ?
C17 C18 1.526(9) . ?
C18 C19 1.507(10) . ?
C19 C20 1.525(9) . ?
C20 C21 1.515(10) . ?
C21 C22 1.525(9) . ?
C22 C23 1.519(10) . ?
C23 C24 1.525(9) . ?
C24 C25 1.505(10) . ?
